data_1532029
loop_
_publ_author_name
'Papike, J.J.'
'Clark, J.R.'
'Ross, M.'

_publ_section_title
;
 Crystal-chemical characterization of clinoamphiboles based on five new
 structure refinements
;
_journal_name_full 'Mineralogical Society of America: Special Papers'
_journal_page_first 117
_journal_page_last 136
_journal_volume 2
_journal_year 1969
_chemical_formula_sum 'Ca0.38 H2 Mg5.56 Mn Na0.06 O24 Si8'
_chemical_name_systematic '(Na0.06 Ca0.38 Mg0.56 Mn) Mg5 (Si8 O22 (O H)2)'
_space_group_IT_number 11
_symmetry_space_group_name_Hall '-P 2yb'
_symmetry_space_group_name_H-M 'P 1 21/m 1'
_cell_angle_alpha 90
_cell_angle_beta 102.65
_cell_angle_gamma 90
_cell_formula_units_Z 2
_cell_length_a 9.55
_cell_length_b 18.007
_cell_length_c 5.298
_cell_volume 888.965
_citation_journal_id_ASTM MSAPAX
_cod_data_source_file Papike_MSAPAX_1969_1674.cif
_cod_data_source_block H2Ca0.38Mg5.56Mn1Na0.06O24Si8
_cod_original_cell_volume 888.9648
_cod_original_formula_sum 'H2 Ca0.38 Mg5.56 Mn1 Na0.06 O24 Si8'
_cod_database_code 1532029

loop_
_symmetry_equiv_pos_as_xyz
x,y,z
-x,y+1/2,-z
-x,-y,-z
x,-y-1/2,z

loop_
_atom_site_label
_atom_site_type_symbol
_atom_site_fract_x
_atom_site_fract_y
_atom_site_fract_z
_atom_site_occupancy
_atom_site_U_iso_or_equiv
O9 O-2 0.8734 0.9206 0.7223 1 0.0
O3 O-2 0.3595 0.25 0.7083 1 0.0
O14 O-2 0.0907 0.75 0.2742 1 0.0
O7 O-2 0.5977 0.25 0.29098 1 0.0
Si3 Si+4 0.0363 0.834 0.2854 1 0.0
O10 O-2 0.865 0.75 0.7106 1 0.0
O11 O-2 0.1273 0.9972 0.7706 1 0.0
Mg4 Mg+2 0.2488 0.25 0.9976 1 0.0
O4 O-2 0.6216 0.4982 0.7866 1 0.0
Mg1 Mg+2 0.248 0.5139 0.4916 0.28 0.0
O8 O-2 0.8623 0.8355 0.2196 1 0.0
Mg2 Mg+2 0.2503 0.3369 0.4931 1 0.0
O1 O-2 0.3661 0.3367 0.2056 1 0.0
Si2 Si+4 0.5438 0.4208 0.7805 1 0.0
O5 O-2 0.6001 0.3762 0.0534 1 0.0
Si1 Si+4 0.5367 0.3348 0.2731 1 0.0
O2 O-2 0.3695 0.4232 0.7154 1 0.0
Ca1 Ca+2 0.248 0.5139 0.4916 0.19 0.0
Mn1 Mn+2 0.248 0.5139 0.4916 0.5 0.0
Si4 Si+4 0.0462 0.9197 0.7915 1 0.0
Mg3 Mg+2 0.2502 0.4266 0.9943 1 0.0
Na1 Na+1 0.248 0.5139 0.4916 0.03 0.0
O13 O-2 0.0981 0.8682 0.5747 1 0.0
O6 O-2 0.6012 0.3743 0.548 1 0.0
O12 O-2 0.0997 0.8859 0.0834 1 0.0
